data_2015412
loop_
_publ_author_name
'Levason, William'
'Reid, Gillian'
'Webster, Michael'

_publ_section_title
;
 1,2-Bis(diphenylphosphino)benzene and two related mono-methiodides,
 [<i>o</i>-C~6~H~4~(P<i>R</i>~2~)(P<i>R</i>~2~Me)]I (<i>R</i> = Ph or
 Me)
;
_journal_coeditor_code FA3012
_journal_issue 7
_journal_name_full 'Acta Crystallographica Section C'
_journal_page_first o438
_journal_page_last o440
_journal_paper_doi 10.1107/S0108270106015915
_journal_volume 62
_journal_year 2006
_chemical_formula_iupac 'C11 H19 P2 +, I -'
_chemical_formula_moiety 'C11 H19 P2 +, I -'
_chemical_formula_sum 'C11 H19 I P2'
_chemical_formula_weight 340.10
_chemical_name_common 'o-phenylenebis(dimethylphosphine) monomethiodide'
_chemical_name_systematic
;
[2-(diphenylphosphino)phenyl]trimethylphosphonium iodide
;
_space_group_IT_number 14
_symmetry_cell_setting monoclinic
_symmetry_space_group_name_Hall '-P 2ybc'
_symmetry_space_group_name_H-M 'P 1 21/c 1'
_atom_sites_solution_hydrogens geom
_atom_sites_solution_primary direct
_atom_sites_solution_secondary difmap
_audit_creation_method 'SHELXL-97 + hand edit'
_cell_angle_alpha 90.00
_cell_angle_beta 94.312(14)
_cell_angle_gamma 90.00
_cell_formula_units_Z 4
_cell_length_a 9.2002(16)
_cell_length_b 11.846(3)
_cell_length_c 13.566(2)
_cell_measurement_reflns_used 20
_cell_measurement_temperature 150(2)
_cell_measurement_theta_max 17.82
_cell_measurement_theta_min 14.23
_cell_volume 1474.3(5)
_computing_cell_refinement 'MSC/AFC Diffractometer Control Software'
_computing_data_collection
;
MSC/AFC Diffractometer
Control Software (Molecular Structure Corporation, 1988)
;
_computing_data_reduction 'TEXSAN (Molecular Structure Corporation, 1995)'
_computing_molecular_graphics 'ORTEPII (Johnson, 1976)'
_computing_structure_refinement 'SHELXL97 (Sheldrick, 1997)'
_computing_structure_solution 'SHELXS97 (Sheldrick, 1997)'
_diffrn_ambient_temperature 150(2)
_diffrn_measured_fraction_theta_full 0.996
_diffrn_measured_fraction_theta_max 0.996
_diffrn_measurement_device_type 'Rigaku AFC-7S diffractometer'
_diffrn_measurement_method '\w/2\q scans'
_diffrn_radiation_monochromator graphite
_diffrn_radiation_source 'fine-focus sealed tube'
_diffrn_radiation_type MoK\a
_diffrn_radiation_wavelength 0.71073
_diffrn_reflns_av_R_equivalents 0.1202
_diffrn_reflns_av_sigmaI/netI 0.1239
_diffrn_reflns_limit_h_max 10
_diffrn_reflns_limit_h_min 0
_diffrn_reflns_limit_k_max 14
_diffrn_reflns_limit_k_min -14
_diffrn_reflns_limit_l_max 16
_diffrn_reflns_limit_l_min -16
_diffrn_reflns_number 5375
_diffrn_reflns_theta_full 25.00
_diffrn_reflns_theta_max 25.00
_diffrn_reflns_theta_min 2.22
_diffrn_standards_decay_% 0.0
_diffrn_standards_interval_count 150
_diffrn_standards_number 3
_exptl_absorpt_coefficient_mu 2.357
_exptl_absorpt_correction_T_max 0.8898
_exptl_absorpt_correction_T_min 0.5956
_exptl_absorpt_correction_type psi-scan
_exptl_absorpt_process_details '(North <i>et al.</i>,  1968)'
_exptl_crystal_colour colourless
_exptl_crystal_density_diffrn 1.532
_exptl_crystal_density_method 'not measured'
_exptl_crystal_description rhomb
_exptl_crystal_F_000 672
_exptl_crystal_size_max 0.2
_exptl_crystal_size_mid 0.2
_exptl_crystal_size_min 0.05
_refine_diff_density_max 2.205
_refine_diff_density_min -2.886
_refine_ls_extinction_method none
_refine_ls_goodness_of_fit_ref 0.967
_refine_ls_hydrogen_treatment constr
_refine_ls_matrix_type full
_refine_ls_number_parameters 128
_refine_ls_number_reflns 2587
_refine_ls_number_restraints 0
_refine_ls_restrained_S_all 0.967
_refine_ls_R_factor_all 0.0846
_refine_ls_R_factor_gt 0.0458
_refine_ls_shift/su_max 0.001
_refine_ls_shift/su_mean 0.000
_refine_ls_structure_factor_coef Fsqd
_refine_ls_weighting_details 'w=1/[\s^2^(Fo^2^)+(0.0668P)^2^] where P=(Fo^2^+2Fc^2^)/3'
_refine_ls_weighting_scheme calc
_refine_ls_wR_factor_gt 0.1038
_refine_ls_wR_factor_ref 0.1211
_reflns_number_gt 1772
_reflns_number_total 2587
_reflns_threshold_expression I>2\s(I)
_cod_data_source_file fa3012.cif
_cod_data_source_block III
_cod_original_sg_symbol_H-M 'P 21/c'
_cod_database_code 2015412

loop_
_symmetry_equiv_pos_as_xyz
'x, y, z'
'x, -y+1/2, z+1/2'
'-x, -y, -z'
'-x, y-1/2, -z-1/2'

loop_
_atom_site_type_symbol
_atom_site_label
_atom_site_fract_x
_atom_site_fract_y
_atom_site_fract_z
_atom_site_U_iso_or_equiv
_atom_site_adp_type
_atom_site_calc_flag
_atom_site_refinement_flags
_atom_site_occupancy
I I1 0.65499(4) 0.22429(3) 0.41541(2) 0.03245(18) Uani d . 1
P P1 0.38142(16) 0.15971(12) 0.66226(9) 0.0239(3) Uani d . 1
P P2 0.07559(19) 0.30052(14) 0.70472(11) 0.0325(4) Uani d . 1
C C1 0.2839(6) 0.1354(5) 0.7721(3) 0.0234(12) Uani d . 1
C C2 0.1562(7) 0.1915(5) 0.7908(4) 0.0248(12) Uani d . 1
C C3 0.0909(7) 0.1654(5) 0.8773(4) 0.0310(13) Uani d . 1
H H3 0.0044 0.2039 0.8917 0.037 Uiso calc R 1
C C4 0.1491(7) 0.0849(5) 0.9426(4) 0.0320(14) Uani d . 1
H H4 0.1016 0.0675 1.0006 0.038 Uiso calc R 1
C C5 0.2768(7) 0.0295(5) 0.9235(4) 0.0334(14) Uani d . 1
H H5 0.3180 -0.0248 0.9690 0.040 Uiso calc R 1
C C6 0.3440(7) 0.0533(5) 0.8382(4) 0.0319(14) Uani d . 1
H H6 0.4305 0.0144 0.8243 0.038 Uiso calc R 1
C C7 0.5420(6) 0.0735(5) 0.6670(4) 0.0294(13) Uani d . 1
H H7A 0.5144 -0.0061 0.6716 0.066(6) Uiso calc R 1
H H7B 0.6065 0.0942 0.7250 0.066(6) Uiso calc R 1
H H7C 0.5930 0.0853 0.6069 0.066(6) Uiso calc R 1
C C8 0.4417(7) 0.3032(5) 0.6534(4) 0.0291(13) Uani d . 1
H H8A 0.5007 0.3237 0.7139 0.066(6) Uiso calc R 1
H H8B 0.3568 0.3533 0.6451 0.066(6) Uiso calc R 1
H H8C 0.5004 0.3110 0.5964 0.066(6) Uiso calc R 1
C C9 0.2738(7) 0.1198(5) 0.5522(4) 0.0344(15) Uani d . 1
H H9A 0.2425 0.0411 0.5578 0.066(6) Uiso calc R 1
H H9B 0.3321 0.1277 0.4950 0.066(6) Uiso calc R 1
H H9C 0.1879 0.1688 0.5435 0.066(6) Uiso calc R 1
C C10 0.0333(8) 0.4127(5) 0.7911(4) 0.0434(17) Uani d . 1
H H10A 0.1230 0.4526 0.8134 0.066(6) Uiso calc R 1
H H10B -0.0102 0.3795 0.8481 0.066(6) Uiso calc R 1
H H10C -0.0357 0.4659 0.7578 0.066(6) Uiso calc R 1
C C11 -0.1076(8) 0.2407(6) 0.6756(5) 0.0401(16) Uani d . 1
H H11A -0.1015 0.1783 0.6287 0.066(6) Uiso calc R 1
H H11B -0.1724 0.2993 0.6463 0.066(6) Uiso calc R 1
H H11C -0.1462 0.2127 0.7364 0.066(6) Uiso calc R 1

loop_
_atom_site_aniso_label
_atom_site_aniso_U_11
_atom_site_aniso_U_22
_atom_site_aniso_U_33
_atom_site_aniso_U_12
_atom_site_aniso_U_13
_atom_site_aniso_U_23
I1 0.0407(3) 0.0340(3) 0.0227(2) -0.00266(19) 0.00296(15) -0.00182(15)
P1 0.0308(8) 0.0203(7) 0.0209(6) -0.0020(7) 0.0039(5) 0.0014(5)
P2 0.0377(9) 0.0300(9) 0.0296(7) 0.0065(8) 0.0017(6) 0.0075(6)
C1 0.033(3) 0.019(3) 0.018(2) -0.002(3) 0.002(2) 0.000(2)
C2 0.034(3) 0.017(3) 0.023(2) 0.002(3) 0.002(2) -0.001(2)
C3 0.039(4) 0.028(3) 0.026(3) -0.001(3) 0.006(2) -0.006(2)
C4 0.047(4) 0.030(3) 0.019(2) -0.008(3) 0.008(2) -0.002(2)
C5 0.048(4) 0.025(3) 0.027(3) -0.001(3) -0.005(3) 0.004(2)
C6 0.043(4) 0.026(3) 0.027(3) 0.007(3) 0.002(3) 0.001(2)
C7 0.028(3) 0.027(3) 0.035(3) -0.001(3) 0.007(2) 0.004(2)
C8 0.039(4) 0.020(3) 0.029(3) -0.007(3) 0.005(2) 0.003(2)
C9 0.045(4) 0.034(4) 0.023(3) -0.003(3) -0.003(2) -0.003(2)
C10 0.054(5) 0.025(3) 0.050(4) 0.011(4) -0.002(3) 0.000(3)
C11 0.039(4) 0.039(4) 0.040(3) 0.009(3) -0.009(3) -0.003(3)

loop_
_atom_type_symbol
_atom_type_description
_atom_type_scat_dispersion_real
_atom_type_scat_dispersion_imag
_atom_type_scat_source
C C 0.0033 0.0016 'International Tables Vol C Tables 4.2.6.8 and 6.1.1.4'
H H 0.0000 0.0000 'International Tables Vol C Tables 4.2.6.8 and 6.1.1.4'
P P 0.1023 0.0942 'International Tables Vol C Tables 4.2.6.8 and 6.1.1.4'
I I -0.4742 1.8119 'International Tables Vol C Tables 4.2.6.8 and 6.1.1.4'

loop_
_geom_angle_atom_site_label_1
_geom_angle_atom_site_label_2
_geom_angle_atom_site_label_3
_geom_angle
_geom_angle_publ_flag
C9 P1 C8 110.4(3) y
C9 P1 C7 106.4(3) y
C8 P1 C7 106.5(3) y
C9 P1 C1 111.4(3) y
C8 P1 C1 112.2(3) y
C7 P1 C1 109.6(3) y
C10 P2 C11 100.4(3) y
C10 P2 C2 101.3(3) y
C11 P2 C2 100.5(3) y
C2 C1 C6 120.8(5) ?
C2 C1 P1 123.3(4) y
C6 C1 P1 115.9(5) ?
C1 C2 C3 118.2(5) ?
C1 C2 P2 121.4(4) y
C3 C2 P2 120.4(5) ?
C4 C3 C2 121.5(6) ?
C4 C3 H3 119.2 ?
C2 C3 H3 119.2 ?
C3 C4 C5 119.9(6) ?
C3 C4 H4 120.0 ?
C5 C4 H4 120.0 ?
C6 C5 C4 120.0(5) ?
C6 C5 H5 120.0 ?
C4 C5 H5 120.0 ?
C5 C6 C1 119.7(6) ?
C5 C6 H6 120.2 ?
C1 C6 H6 120.2 ?
P1 C7 H7A 109.5 ?
P1 C7 H7B 109.5 ?
H7A C7 H7B 109.5 ?
P1 C7 H7C 109.5 ?
H7A C7 H7C 109.5 ?
H7B C7 H7C 109.5 ?
P1 C8 H8A 109.5 ?
P1 C8 H8B 109.5 ?
H8A C8 H8B 109.5 ?
P1 C8 H8C 109.5 ?
H8A C8 H8C 109.5 ?
H8B C8 H8C 109.5 ?
P1 C9 H9A 109.5 ?
P1 C9 H9B 109.5 ?
H9A C9 H9B 109.5 ?
P1 C9 H9C 109.5 ?
H9A C9 H9C 109.5 ?
H9B C9 H9C 109.5 ?
P2 C10 H10A 109.5 ?
P2 C10 H10B 109.5 ?
H10A C10 H10B 109.5 ?
P2 C10 H10C 109.5 ?
H10A C10 H10C 109.5 ?
H10B C10 H10C 109.5 ?
P2 C11 H11A 109.5 ?
P2 C11 H11B 109.5 ?
H11A C11 H11B 109.5 ?
P2 C11 H11C 109.5 ?
H11A C11 H11C 109.5 ?
H11B C11 H11C 109.5 ?

loop_
_geom_bond_atom_site_label_1
_geom_bond_atom_site_label_2
_geom_bond_distance
_geom_bond_publ_flag
P1 C1 1.820(5) y
P1 C7 1.794(6) y
P1 C8 1.795(6) y
P1 C9 1.792(5) y
P2 C2 1.858(5) y
P2 C10 1.832(6) y
P2 C11 1.843(7) y
C1 C2 1.390(8) y
C1 C6 1.408(7) ?
C2 C3 1.392(8) ?
C3 C4 1.383(8) ?
C3 H3 0.9500 ?
C4 C5 1.388(9) ?
C4 H4 0.9500 ?
C5 C6 1.381(8) ?
C5 H5 0.9500 ?
C6 H6 0.9500 ?
C7 H7A 0.9800 ?
C7 H7B 0.9800 ?
C7 H7C 0.9800 ?
C8 H8A 0.9800 ?
C8 H8B 0.9800 ?
C8 H8C 0.9800 ?
C9 H9A 0.9800 ?
C9 H9B 0.9800 ?
C9 H9C 0.9800 ?
C10 H10A 0.9800 ?
C10 H10B 0.9800 ?
C10 H10C 0.9800 ?
C11 H11A 0.9800 ?
C11 H11B 0.9800 ?
C11 H11C 0.9800 ?

loop_
_geom_torsion_atom_site_label_1
_geom_torsion_atom_site_label_2
_geom_torsion_atom_site_label_3
_geom_torsion_atom_site_label_4
_geom_torsion
C9 P1 C1 C2 -63.7(5)
C8 P1 C1 C2 60.6(5)
C7 P1 C1 C2 178.8(5)
C9 P1 C1 C6 115.1(5)
C8 P1 C1 C6 -120.5(5)
C7 P1 C1 C6 -2.4(5)
C6 C1 C2 C3 1.0(8)
P1 C1 C2 C3 179.7(4)
C6 C1 C2 P2 179.7(4)
P1 C1 C2 P2 -1.5(7)
C10 P2 C2 C1 -134.3(5)
C11 P2 C2 C1 122.7(5)
C10 P2 C2 C3 44.5(6)
C11 P2 C2 C3 -58.5(5)
C1 C2 C3 C4 -1.0(9)
P2 C2 C3 C4 -179.8(5)
C2 C3 C4 C5 1.2(9)
C3 C4 C5 C6 -1.3(9)
C4 C5 C6 C1 1.2(9)
C2 C1 C6 C5 -1.1(9)
P1 C1 C6 C5 -179.9(5)

loop_
_cod_related_entry_id
_cod_related_entry_database
_cod_related_entry_code
1 ChemSpider 21133512
